data_7720387
loop_
_publ_author_name
'Doliner, Tobias A.'
'Hartmann, Peter E.'
'Oberwinkler, Gernot'
'Belaj, Ferdinand'
'Dup&#xe9;, Antoine'
'Boese, A. Daniel'
'Schachner, J&#xf6;rg A'

_publ_section_title
;
 A di-nuclear &#x3bc;-oxido rhenium(VI) complex: from deep purple to
 catalytic applications.
;
_journal_issue 11
_journal_name_full 'Dalton transactions (Cambridge, England : 2003)'
_journal_page_first 4547
_journal_page_last 4559
_journal_paper_doi 10.1039/d6dt00039h
_journal_volume 55
_journal_year 2026
_chemical_compound_source 'synthetical product'
_chemical_formula_moiety 'C8 H24 Cl4 O3 Re2 S4'
_chemical_formula_sum 'C8 H24 Cl4 O3 Re2 S4'
_chemical_formula_weight 810.71
_chemical_name_common ' (mu2-oxo)-bis[dichloro-bis(dimethyl sulfide)-oxo-rhenium(V)]'
_chemical_name_systematic ' (mu2-oxo)-bis[dichloro-bis(dimethyl sulfide)-oxo-rhenium(V)]'
_space_group_crystal_system monoclinic
_space_group_IT_number 15
_space_group_name_Hall '-C 2yc'
_space_group_name_H-M_alt 'C 1 2/c 1'
_atom_sites_solution_hydrogens geom
_atom_sites_solution_primary direct
_atom_sites_solution_secondary difmap
_audit_creation_method 'manual edited SHELXL-2014/6.cif file'
_audit_update_record
;
2019-05-03 deposited with the CCDC.	2026-02-11 downloaded from the CCDC.
;
_cell_angle_alpha 90
_cell_angle_beta 116.328(5)
_cell_angle_gamma 90
_cell_formula_units_Z 4
_cell_length_a 17.0471(11)
_cell_length_b 8.4619(5)
_cell_length_c 16.6401(9)
_cell_measurement_reflns_used 8600
_cell_measurement_temperature 100(2)
_cell_measurement_theta_max 35.79
_cell_measurement_theta_min 2.67
_cell_volume 2151.4(2)
_computing_cell_refinement 'Bruker SAINT'
_computing_data_collection 'Bruker APEX2'
_computing_data_reduction 'Bruker SAINT'
_computing_molecular_graphics 'modified ORTEP (Johnson, 1965)'
_computing_publication_material 'SHELXL-2014/6 (Sheldrick, 2015)'
_computing_structure_refinement 'SHELXL-2014/6 (Sheldrick, 2015)'
_computing_structure_solution 'SHELXS-97 (Sheldrick, 2008)'
_diffrn_ambient_temperature 100(2)
_diffrn_measured_fraction_theta_full 1.000
_diffrn_measured_fraction_theta_max 1.000
_diffrn_measurement_device_type 'Bruker APEX-II CCD'
_diffrn_measurement_method '\f and \w scans'
_diffrn_radiation_monochromator 'multilayer monochromator'
_diffrn_radiation_source 'Incoatec microfocus sealed tube'
_diffrn_radiation_type MoK\a
_diffrn_radiation_wavelength 0.71073
_diffrn_reflns_av_R_equivalents 0.0666
_diffrn_reflns_av_unetI/netI 0.0606
_diffrn_reflns_Laue_measured_fraction_full 1.000
_diffrn_reflns_Laue_measured_fraction_max 1.000
_diffrn_reflns_limit_h_max 27
_diffrn_reflns_limit_h_min -26
_diffrn_reflns_limit_k_max 13
_diffrn_reflns_limit_k_min -13
_diffrn_reflns_limit_l_max 26
_diffrn_reflns_limit_l_min -26
_diffrn_reflns_number 24902
_diffrn_reflns_point_group_measured_fraction_full 1.000
_diffrn_reflns_point_group_measured_fraction_max 1.000
_diffrn_reflns_theta_full 35.00
_diffrn_reflns_theta_max 35.00
_diffrn_reflns_theta_min 2.67
_exptl_absorpt_coefficient_mu 12.131
_exptl_absorpt_correction_T_max 1.000
_exptl_absorpt_correction_T_min 0.513
_exptl_absorpt_correction_type multi-scan
_exptl_absorpt_process_details 'Bruker (2001). SADABS. Bruker AXS Inc., Madison, Wisconsin, USA.'
_exptl_crystal_colour green
_exptl_crystal_density_diffrn 2.503
_exptl_crystal_description plate
_exptl_crystal_F_000 1512
_exptl_crystal_size_max 0.240
_exptl_crystal_size_mid 0.130
_exptl_crystal_size_min 0.050
_refine_diff_density_max 2.237
_refine_diff_density_min -1.829
_refine_diff_density_rms 0.279
_refine_ls_extinction_method none
_refine_ls_goodness_of_fit_ref 1.071
_refine_ls_hydrogen_treatment refU
_refine_ls_matrix_type full
_refine_ls_number_parameters 104
_refine_ls_number_reflns 4744
_refine_ls_number_restraints 0
_refine_ls_restrained_S_all 1.071
_refine_ls_R_factor_all 0.0515
_refine_ls_R_factor_gt 0.0310
_refine_ls_shift/su_max 0.002
_refine_ls_shift/su_mean 0.000
_refine_ls_structure_factor_coef Fsqd
_refine_ls_weighting_details 'w=1/[\s^2^(Fo^2^)+(0.0141P)^2^+2.3928P] where P=(Fo^2^+2Fc^2^)/3'
_refine_ls_weighting_scheme calc
_refine_ls_wR_factor_gt 0.0802
_refine_ls_wR_factor_ref 0.0883
_reflns_Friedel_coverage 0.000
_reflns_number_gt 3316
_reflns_number_total 4744
_reflns_threshold_expression 'I > 2\s(I)'
_cod_data_source_file d6dt00039h2.cif
_cod_data_source_block JS79D
_cod_depositor_comments 'Adding full bibliography for 7720387--7720392.cif.'
_cod_original_sg_symbol_H-M 'C 2/c'
_cod_database_code 7720387
_shelx_space_group_comment
;
The symmetry employed for this shelxl refinement is uniquely defined
by the following loop, which should always be used as a source of
symmetry information in preference to the above space-group names.
They are only intended as comments.
;
_shelx_estimated_absorpt_t_min 0.159
_shelx_estimated_absorpt_t_max 0.582
_shelxl_version_number 2014/6

loop_
_space_group_symop_operation_xyz
'x, y, z'
'-x, y, -z+1/2'
'x+1/2, y+1/2, z'
'-x+1/2, y+1/2, -z+1/2'
'-x, -y, -z'
'x, -y, z-1/2'
'-x+1/2, -y+1/2, -z'
'x+1/2, -y+1/2, z-1/2'

loop_
_atom_site_label
_atom_site_type_symbol
_atom_site_fract_x
_atom_site_fract_y
_atom_site_fract_z
_atom_site_U_iso_or_equiv
_atom_site_adp_type
_atom_site_occupancy
_atom_site_site_symmetry_order
_atom_site_calc_flag
_atom_site_refinement_flags_posn
_atom_site_refinement_flags_adp
_atom_site_refinement_flags_occupancy
_atom_site_disorder_assembly
_atom_site_disorder_group
O2 O 0.5000 0.2516(4) 0.7500 0.0109(7) Uani 1 2 d S T P . .
Re1 Re 0.50387(2) 0.24887(2) 0.63709(2) 0.01121(5) Uani 1 1 d . . . . .
O1 O 0.5057(2) 0.2438(4) 0.5359(2) 0.0198(6) Uani 1 1 d . . . . .
Cl1 Cl 0.59671(7) 0.01742(11) 0.69253(6) 0.01623(18) Uani 1 1 d . . . . .
Cl2 Cl 0.41191(6) 0.48726(11) 0.60116(6) 0.01517(17) Uani 1 1 d . . . . .
S1 S 0.36650(7) 0.09937(12) 0.58153(6) 0.01570(19) Uani 1 1 d . . . . .
C11 C 0.3877(3) -0.1089(5) 0.5834(3) 0.0281(10) Uani 1 1 d . . . . .
H111 H 0.3328 -0.1650 0.5480 0.027(8) Uiso 1 1 calc R U . . .
H112 H 0.4134 -0.1470 0.6454 0.027(8) Uiso 1 1 calc R U . . .
H113 H 0.4287 -0.1282 0.5577 0.027(8) Uiso 1 1 calc R U . . .
C12 C 0.3187(3) 0.1315(6) 0.4623(3) 0.0260(10) Uani 1 1 d . . . . .
H121 H 0.2631 0.0741 0.4334 0.039(10) Uiso 1 1 calc R U . . .
H122 H 0.3588 0.0933 0.4389 0.039(10) Uiso 1 1 calc R U . . .
H123 H 0.3081 0.2447 0.4498 0.039(10) Uiso 1 1 calc R U . . .
S2 S 0.64161(7) 0.39683(13) 0.70876(6) 0.0178(2) Uani 1 1 d . . . . .
C21 C 0.6203(4) 0.6039(6) 0.6841(4) 0.0359(12) Uani 1 1 d . . . . .
H211 H 0.6760 0.6609 0.7047 0.045(10) Uiso 1 1 calc R U . . .
H212 H 0.5873 0.6453 0.7150 0.045(10) Uiso 1 1 calc R U . . .
H213 H 0.5862 0.6183 0.6193 0.045(10) Uiso 1 1 calc R U . . .
C22 C 0.6940(3) 0.3535(7) 0.6376(3) 0.0287(11) Uani 1 1 d . . . . .
H221 H 0.6560 0.3873 0.5761 0.046(11) Uiso 1 1 calc R U . . .
H222 H 0.7046 0.2396 0.6383 0.046(11) Uiso 1 1 calc R U . . .
H223 H 0.7499 0.4101 0.6598 0.046(11) Uiso 1 1 calc R U . . .

loop_
_atom_site_aniso_label
_atom_site_aniso_U_11
_atom_site_aniso_U_22
_atom_site_aniso_U_33
_atom_site_aniso_U_23
_atom_site_aniso_U_13
_atom_site_aniso_U_12
O2 0.0162(18) 0.0063(15) 0.0088(17) 0.000 0.0043(14) 0.000
Re1 0.01387(8) 0.01207(8) 0.00921(8) -0.00044(5) 0.00650(6) -0.00177(5)
O1 0.0155(14) 0.0332(18) 0.0117(13) -0.0014(11) 0.0070(11) -0.0070(12)
Cl1 0.0190(4) 0.0130(4) 0.0175(4) -0.0018(3) 0.0088(4) 0.0043(3)
Cl2 0.0155(4) 0.0134(4) 0.0147(4) 0.0061(3) 0.0050(3) -0.0003(3)
S1 0.0176(5) 0.0159(4) 0.0159(4) -0.0054(3) 0.0096(4) -0.0036(4)
C11 0.028(2) 0.016(2) 0.045(3) -0.0148(19) 0.020(2) -0.0096(18)
C12 0.020(2) 0.043(3) 0.0143(18) -0.0072(19) 0.0072(16) -0.006(2)
S2 0.0199(5) 0.0197(5) 0.0131(4) 0.0002(4) 0.0066(4) -0.0060(4)
C21 0.038(3) 0.019(2) 0.043(3) 0.007(2) 0.010(2) -0.012(2)
C22 0.020(2) 0.051(3) 0.018(2) -0.004(2) 0.0111(17) -0.012(2)

loop_
_atom_type_symbol
_atom_type_description
_atom_type_scat_dispersion_real
_atom_type_scat_dispersion_imag
_atom_type_scat_source
C C 0.0033 0.0016 'International Tables Vol C Tables 4.2.6.8 and 6.1.1.4'
H H 0.0000 0.0000 'International Tables Vol C Tables 4.2.6.8 and 6.1.1.4'
Cl Cl 0.1484 0.1585 'International Tables Vol C Tables 4.2.6.8 and 6.1.1.4'
O O 0.0106 0.0060 'International Tables Vol C Tables 4.2.6.8 and 6.1.1.4'
Re Re -1.0185 7.2310 'International Tables Vol C Tables 4.2.6.8 and 6.1.1.4'
S S 0.1246 0.1234 'International Tables Vol C Tables 4.2.6.8 and 6.1.1.4'

loop_
_geom_angle_atom_site_label_1
_geom_angle_atom_site_label_2
_geom_angle_atom_site_label_3
_geom_angle
_geom_angle_site_symmetry_1
_geom_angle_site_symmetry_3
_geom_angle_publ_flag
Re1 O2 Re1 178.6(2) . 2_656 yes
O1 Re1 O2 178.87(13) . . yes
O1 Re1 Cl1 93.49(11) . . ?
O2 Re1 Cl1 86.39(8) . . ?
O1 Re1 S1 92.72(11) . . ?
O2 Re1 S1 86.18(6) . . ?
Cl1 Re1 S1 94.57(4) . . ?
O1 Re1 S2 93.47(11) . . ?
O2 Re1 S2 87.64(6) . . ?
Cl1 Re1 S2 84.55(3) . . ?
S1 Re1 S2 173.80(3) . . yes
O1 Re1 Cl2 93.99(11) . . ?
O2 Re1 Cl2 86.15(8) . . ?
Cl1 Re1 Cl2 172.45(3) . . yes
S1 Re1 Cl2 86.12(3) . . ?
S2 Re1 Cl2 93.96(4) . . ?
C11 S1 Re1 110.36(16) . . yes
C12 S1 Re1 103.15(16) . . yes
C11 S1 C12 99.0(2) . . yes
S1 C11 H111 109.5 . . ?
S1 C11 H112 109.5 . . ?
H111 C11 H112 109.5 . . ?
S1 C11 H113 109.5 . . ?
H111 C11 H113 109.5 . . ?
H112 C11 H113 109.5 . . ?
S1 C12 H121 109.5 . . ?
S1 C12 H122 109.5 . . ?
H121 C12 H122 109.5 . . ?
S1 C12 H123 109.5 . . ?
H121 C12 H123 109.5 . . ?
H122 C12 H123 109.5 . . ?
C21 S2 Re1 109.48(18) . . yes
C22 S2 Re1 102.85(16) . . yes
C21 S2 C22 99.0(3) . . yes
S2 C21 H211 109.5 . . ?
S2 C21 H212 109.5 . . ?
H211 C21 H212 109.5 . . ?
S2 C21 H213 109.5 . . ?
H211 C21 H213 109.5 . . ?
H212 C21 H213 109.5 . . ?
S2 C22 H221 109.5 . . ?
S2 C22 H222 109.5 . . ?
H221 C22 H222 109.5 . . ?
S2 C22 H223 109.5 . . ?
H221 C22 H223 109.5 . . ?
H222 C22 H223 109.5 . . ?

loop_
_geom_bond_atom_site_label_1
_geom_bond_atom_site_label_2
_geom_bond_distance
_geom_bond_site_symmetry_2
_geom_bond_publ_flag
Re1 O1 1.699(3) . yes
Re1 O2 1.90911(17) . yes
Re1 Cl1 2.4283(9) . yes
Re1 Cl2 2.4603(10) . yes
Re1 S1 2.4533(10) . yes
Re1 S2 2.4535(11) . yes
S1 C11 1.797(5) . ?
S1 C12 1.800(4) . ?
C11 H111 0.98 . ?
C11 H112 0.98 . ?
C11 H113 0.98 . ?
C12 H121 0.98 . ?
C12 H122 0.98 . ?
C12 H123 0.98 . ?
S2 C21 1.799(5) . ?
S2 C22 1.809(4) . ?
C21 H211 0.98 . ?
C21 H212 0.98 . ?
C21 H213 0.98 . ?
C22 H221 0.98 . ?
C22 H222 0.98 . ?
C22 H223 0.98 . ?

loop_
_geom_torsion_atom_site_label_1
_geom_torsion_atom_site_label_2
_geom_torsion_atom_site_label_3
_geom_torsion_atom_site_label_4
_geom_torsion
_geom_torsion_site_symmetry_1
_geom_torsion_site_symmetry_2
_geom_torsion_site_symmetry_3
_geom_torsion_site_symmetry_4
_geom_torsion_publ_flag
Cl1 Re1 Re1 Cl1 -72.07(4) . . 2_656 2_656 ?
Cl2 Re1 Re1 Cl2 -69.58(4) . . 2_656 2_656 ?
S1 Re1 Re1 S1 117.73(4) . . 2_656 2_656 ?
S2 Re1 Re1 S2 118.59(4) . . 2_656 2_656 ?
